data_7711920
loop_
_publ_author_name
'Sullivan, Meghan G.'
'Sokolow, Gregory E.'
'Jensen, Eric T.'
'Crawley, Matthew R.'
'MacMillan, Samantha N.'
'Cook, Timothy R.'

_publ_section_title
;
 Altering the solubility of metal-organic polyhedra <i>via</i> pendant
 functionalization of Cp<sub>3</sub>Zr<sub>3</sub>O(OH)<sub>3</sub> nodes.
;
_journal_issue 2
_journal_name_full 'Dalton transactions (Cambridge, England : 2003)'
_journal_page_first 338
_journal_page_last 346
_journal_paper_doi 10.1039/d2dt03401h
_journal_volume 52
_journal_year 2023
_chemical_formula_moiety 'C96 H84 O20 Zr6, 2(Cl), 0.5(O), 2(C3 H7 N O)'
_chemical_formula_sum 'C102 H98 Cl2 N2 O22.5 Zr6'
_chemical_formula_weight 2330.04
_chemical_name_common ZrMOP-ben-lantern
_space_group_crystal_system monoclinic
_space_group_IT_number 15
_space_group_name_Hall '-I 2ya'
_space_group_name_H-M_alt 'I 1 2/a 1'
_atom_sites_solution_hydrogens geom
_atom_sites_solution_primary dual
_audit_creation_date 2022-11-29
_audit_creation_method
;
Olex2 1.5
(compiled 2022.04.07 svn.rca3783a0 for OlexSys, GUI svn.r6498)
;
_audit_update_record
;
2022-12-02 deposited with the CCDC.	2022-12-08 downloaded from the CCDC.
;
_cell_angle_alpha 90
_cell_angle_beta 103.6610(10)
_cell_angle_gamma 90
_cell_formula_units_Z 4
_cell_length_a 23.8868(3)
_cell_length_b 14.9932(2)
_cell_length_c 33.5014(3)
_cell_measurement_reflns_used 29676
_cell_measurement_temperature 101(1)
_cell_measurement_theta_max 76.7590
_cell_measurement_theta_min 2.6960
_cell_volume 11658.7(2)
_computing_cell_refinement 'CrysAlisPro 1.171.42.58a (Rigaku OD, 2022)'
_computing_data_collection 'CrysAlisPro 1.171.42.58a (Rigaku OD, 2022)'
_computing_data_reduction 'CrysAlisPro 1.171.42.58a (Rigaku OD, 2022)'
_computing_molecular_graphics 'Olex2 1.5 (Dolomanov et al., 2009)'
_computing_publication_material 'Olex2 1.5 (Dolomanov et al., 2009)'
_computing_structure_refinement 'SHELXL 2018/3 (Sheldrick, 2015)'
_computing_structure_solution 'SHELXT 2018/2 (Sheldrick, 2018)'
_diffrn_ambient_temperature 100.15
_diffrn_detector_area_resol_mean 10.0000
_diffrn_detector_type HyPix
_diffrn_measured_fraction_theta_full 0.999
_diffrn_measured_fraction_theta_max 0.985
_diffrn_measurement_details
;
List of Runs (angles in degrees, time in seconds):

  # Type    Start    End  Width  t~exp~   \w     \q     \k     \f   Frames
#--------------------------------------------------------------------------
  1  \w   -119.00 -32.00   0.50    2.93    --  -48.30 -65.00   4.00  174
  2  \w    -65.00  24.00   0.50    2.93    --  -48.30  65.00 140.00  178
  3  \w    -23.00  65.00   0.50    2.93    --   48.30 -65.00   4.00  176
  4  \w    -70.00 -45.00   0.50   11.72    --  -86.25  65.00 140.00   50
  5  \w   -138.00-113.00   0.50   11.72    --  -86.25 -65.00   4.00   50
  6  \w    101.00 127.00   0.50   11.72    --  107.75  65.00 140.00   52
  7  \w     39.00  74.00   0.50   11.72    --  107.75 -65.00   4.00   70
  8  \w    142.00 168.00   0.50   11.72    --  107.75  65.00 140.00   52
  9  \w   -113.00 -88.00   0.50    2.93    --  -48.30-125.00-180.00   50
 10  \w     52.00  77.00   0.50    2.93    --   48.30  65.00 140.00   50
 11  \w     -8.00  20.00   0.50    2.93    --   48.30 -19.00-180.00   56
 12  \w    -45.00 -16.00   0.50   11.72    --  -86.25  45.00 -60.00   58
 13  \w     96.00 124.00   0.50   11.72    --  107.75  61.00-120.00   56
 14  \w    136.00 169.00   0.50   11.72    --  107.75  61.00-120.00   66
 15  \w     40.00  65.00   0.50   11.72    --  107.75 -61.00  60.00   50
 16  \w     36.00  66.00   0.50   11.72    --  107.75 -61.00  30.00   60
 17  \w     38.00  63.00   0.50   11.72    --  107.75 -61.00 -60.00   50
 18  \w     63.00  89.00   0.50   11.72    --  107.75 -94.00  60.00   52
 19  \w     42.00  71.00   0.50   11.72    --  107.75 -61.00 -90.00   58
 20  \w    102.00 134.00   0.50   11.72    --  107.75  15.00-120.00   64
 21  \w     36.00  65.00   0.50   11.72    --  107.75 -61.00  90.00   58
 22  \w     36.00  69.00   0.50   11.72    --  107.75 -94.00  86.56   66
 23  \w     72.00  98.00   0.50   11.72    --  107.75 -77.00-180.00   52
 24  \w     55.00 110.00   0.50   11.72    --  107.75-125.00  30.00  110
 25  \w     40.00  65.00   0.50   11.72    --  107.75 -77.00-180.00   50
 26  \w     67.00 104.00   0.50   11.72    --  107.75 -94.00 150.00   74
 27  \w     98.00 124.00   0.50   11.72    --  107.75  15.00 120.00   52
 28  \w    151.00 178.00   0.50   11.72    --  107.75  15.00 120.00   54
 29  \w    132.00 164.00   0.50   11.72    --  107.75  15.00 150.00   64
 30  \w     98.00 129.00   0.50   11.72    --  107.75  30.00-120.00   62
 31  \w    132.00 157.00   0.50   11.72    --  107.75  30.00-120.00   50
 32  \w     94.00 120.00   0.50   11.72    --  107.75  61.00  30.00   52
 33  \w    128.00 178.00   0.50   11.72    --  107.75  61.00  30.00  100
 34  \w     42.00  67.00   0.50   11.72    --  107.75 -61.00 -30.00   50
 35  \w     96.00 121.00   0.50   11.72    --  107.75 125.00-120.00   50
 36  \w    134.00 172.00   0.50   11.72    --  107.75 125.00-120.00   76
 37  \w     98.00 142.00   0.50   11.72    --  107.75 125.00  30.00   88
 38  \w    112.00 145.00   0.50   11.72    --  107.75 125.00 150.00   66
 39  \w     97.00 127.00   0.50   11.72    --  107.75  15.00 150.00   60
 40  \w     75.00 106.00   0.50   11.72    --  107.75 -94.00  86.56   62
 41  \w     97.00 178.00   0.50   11.72    --  107.75  61.00 150.00  162
 42  \w     43.00  68.00   0.50   11.72    --  107.75 -77.00 120.00   50
 43  \w     72.00 105.00   0.50   11.72    --  107.75 -77.00 150.00   66
 44  \w    132.00 158.00   0.50   11.72    --  107.75  99.00-164.34   52
 45  \w     41.00  84.00   0.50   11.72    --  107.75 -77.00 -90.00   86
;
_diffrn_measurement_device 'four-circle diffractometer'
_diffrn_measurement_device_type 'XtaLAB Synergy, Dualflex, HyPix'
_diffrn_measurement_method '\w scans'
_diffrn_radiation_type CuK\a
_diffrn_radiation_wavelength 1.54184
_diffrn_reflns_av_R_equivalents 0.0376
_diffrn_reflns_av_unetI/netI 0.0280
_diffrn_reflns_Laue_measured_fraction_full 0.999
_diffrn_reflns_Laue_measured_fraction_max 0.985
_diffrn_reflns_limit_h_max 30
_diffrn_reflns_limit_h_min -27
_diffrn_reflns_limit_k_max 18
_diffrn_reflns_limit_k_min -18
_diffrn_reflns_limit_l_max 42
_diffrn_reflns_limit_l_min -42
_diffrn_reflns_number 65182
_diffrn_reflns_point_group_measured_fraction_full 0.999
_diffrn_reflns_point_group_measured_fraction_max 0.985
_diffrn_reflns_theta_full 67.684
_diffrn_reflns_theta_max 78.138
_diffrn_reflns_theta_min 2.715
_exptl_absorpt_coefficient_mu 5.170
_exptl_absorpt_correction_T_max 0.973
_exptl_absorpt_correction_T_min 0.672
_exptl_absorpt_correction_type gaussian
_exptl_absorpt_process_details
;
CrysAlisPro 1.171.42.58a (Rigaku Oxford Diffraction, 2022)
Numerical absorption correction based on gaussian integration over
a multifaceted crystal model
Empirical absorption correction using spherical harmonics,
implemented in SCALE3 ABSPACK scaling algorithm.
;
_exptl_crystal_colour 'clear colourless'
_exptl_crystal_density_diffrn 1.327
_exptl_crystal_description block
_exptl_crystal_F_000 4712
_exptl_crystal_recrystallization_method 'Grown from reaction mixture'
_exptl_crystal_size_max 0.12
_exptl_crystal_size_mid 0.097
_exptl_crystal_size_min 0.048
_refine_diff_density_max 1.935
_refine_diff_density_min -0.880
_refine_diff_density_rms 0.128
_refine_ls_extinction_method none
_refine_ls_goodness_of_fit_ref 1.054
_refine_ls_hydrogen_treatment constr
_refine_ls_matrix_type full
_refine_ls_number_parameters 703
_refine_ls_number_reflns 12303
_refine_ls_number_restraints 712
_refine_ls_restrained_S_all 1.046
_refine_ls_R_factor_all 0.0766
_refine_ls_R_factor_gt 0.0678
_refine_ls_shift/su_max 0.000
_refine_ls_shift/su_mean 0.000
_refine_ls_structure_factor_coef Fsqd
_refine_ls_weighting_details 'w=1/[\s^2^(Fo^2^)+(0.1124P)^2^+70.4729P] where P=(Fo^2^+2Fc^2^)/3'
_refine_ls_weighting_scheme calc
_refine_ls_wR_factor_gt 0.1992
_refine_ls_wR_factor_ref 0.2098
_reflns_Friedel_coverage 0.000
_reflns_number_gt 10424
_reflns_number_total 12303
_reflns_threshold_expression 'I > 2\s(I)'
_cod_data_source_file d2dt03401h2.cif
_cod_data_source_block rmc25_abs
_cod_depositor_comments 'Adding full bibliography for 7711919--7711923.cif.'
_cod_original_formula_sum 'C102 H98 Cl2 N2 O22.50 Zr6'
_cod_database_code 7711920
_shelx_shelxl_version_number 2018/3
_shelx_space_group_comment
;
The symmetry employed for this shelxl refinement is uniquely defined
by the following loop, which should always be used as a source of
symmetry information in preference to the above space-group names.
They are only intended as comments.
;
_shelx_estimated_absorpt_t_max 0.789
_shelx_estimated_absorpt_t_min 0.576
_olex2_refinement_description
;
1. Fixed Uiso
 At 1.2 times of:
  All C(H) groups, All C(H,H) groups, All O(H) groups
 At 1.5 times of:
  All C(H,H,H) groups
2. Restrained distances
 C36-C35 = C33-C32 = C32-C31
 1.37 with sigma of 0.02
 C36-C31
 1.38 with sigma of 0.02
 C35-C34 = C34-C33
 1.36 with sigma of 0.02
 C24-C19 = C21-C22 = C22-C23
 1.37 with sigma of 0.02
 C24-C23
 1.38 with sigma of 0.02
 C19-C20 = C20-C21
 1.36 with sigma of 0.02
 C59-C60 = C56-C57 = C57-C58
 1.37 with sigma of 0.02
 C59-C58
 1.38 with sigma of 0.02
 C60-C55 = C55-C56
 1.36 with sigma of 0.02
 C47-C46
 1.38 with sigma of 0.02
 C41-C37 = C41-C40 = C37-C38 = C38-C39 = C39-C40
 1.42 with sigma of 0.02
 C48-C43 = C43-C44
 1.36 with sigma of 0.02
 C47-C48 = C44-C45 = C45-C46
 1.37 with sigma of 0.02
 Zr3-C29 = Zr3-C28 = Zr3-C27 = Zr3-C25 = Zr3-C26
 2.5 with sigma of 0.1
 Zr2-C52 = Zr2-C51 = Zr2-C50 = Zr2-C53 = Zr2-C49
 2.5 with sigma of 0.1
 C19-C21
 2.36 with sigma of 0.04
 C24-C20 = C20-C22 = C21-C23
 2.37 with sigma of 0.04
 C59-C57
 2.38 with sigma of 0.04
 C35-C33
 2.36 with sigma of 0.04
 C24-C22
 2.38 with sigma of 0.04
 C59-C55 = C55-C57 = C56-C58
 2.37 with sigma of 0.04
 C60-C56
 2.36 with sigma of 0.04
 C36-C34 = C34-C32 = C33-C31
 2.37 with sigma of 0.04
 C36-C32
 2.38 with sigma of 0.04
 C41-C38 = C41-C39 = C37-C39 = C38-C40
 2.29 with sigma of 0.04
 C47-C43 = C43-C45 = C44-C46
 2.37 with sigma of 0.04
 C47-C45
 2.38 with sigma of 0.04
 C48-C44
 2.36 with sigma of 0.04
 C36-C35 \\sim C35-C34 \\sim C34-C33 \\sim C33-C32 \\sim C32-C31 \\sim C31-C36
 with sigma of 0.02
 C36-C32 \\sim C36-C34 \\sim C32-C34 \\sim C33-C35 \\sim C33-C31 \\sim C31-C35
 with sigma of 0.04
 C24-C19 \\sim C19-C20 \\sim C20-C21 \\sim C21-C22 \\sim C22-C23 \\sim C23-C24
 with sigma of 0.02
 C24-C22 \\sim C24-C20 \\sim C22-C20 \\sim C21-C19 \\sim C21-C23 \\sim C23-C19
 with sigma of 0.04
 C59-C60 \\sim C60-C55 \\sim C55-C56 \\sim C56-C57 \\sim C57-C58 \\sim C58-C59
 with sigma of 0.02
 C59-C57 \\sim C59-C55 \\sim C57-C55 \\sim C56-C60 \\sim C56-C58 \\sim C58-C60
 with sigma of 0.04
 C37-C38 \\sim C41-C37 \\sim C38-C39 \\sim C41-C40 \\sim C39-C40
 with sigma of 0.02
 C38-C40 \\sim C37-C39 \\sim C41-C39 \\sim C41-C38 \\sim C37-C40
 with sigma of 0.04
 C47-C48 \\sim C48-C43 \\sim C43-C44 \\sim C44-C45 \\sim C45-C46 \\sim C46-C47
 with sigma of 0.02
 C47-C45 \\sim C47-C43 \\sim C45-C43 \\sim C44-C48 \\sim C44-C46 \\sim C46-C48
 with sigma of 0.04
 C63-C61 \\sim C65-C64
 with sigma of 0.04
 C62-C61 \\sim C66-C64
 with sigma of 0.04
 O12-N1 \\sim O13-N2
 with sigma of 0.04
 O12-C62 \\sim O13-C66
 with sigma of 0.02
 C63-C62 \\sim C65-C66
 with sigma of 0.04
 N1-C63 \\sim N2-C65
 with sigma of 0.02
 N1-C62 \\sim N2-C66
 with sigma of 0.02
 N1-C61 \\sim N2-C64
 with sigma of 0.02
3. Restrained planarity
 C31, C32, C33, C34, C35, C36
 with sigma of 0.1
 C55, C56, C57, C58, C59, C60
 with sigma of 0.1
 C19, C20, C21, C22, C23, C24
 with sigma of 0.1
 C37, C38, C39, C40, C41
 with sigma of 0.1
 C43, C44, C45, C46, C47, C48
 with sigma of 0.1
4. Uiso/Uaniso restraints and constraints
C31 \\sim C32 \\sim C33 \\sim C34 \\sim C35 \\sim C36: within 2A with sigma of
0.04 and sigma for terminal atoms of 0.08 within 2A
C55 \\sim C56 \\sim C57 \\sim C58 \\sim C59 \\sim C60: within 2A with sigma of
0.04 and sigma for terminal atoms of 0.08 within 2A
C37 \\sim C38 \\sim C39 \\sim C40 \\sim C41: within 2A with sigma of 0.04 and
sigma for terminal atoms of 0.08 within 2A
C43 \\sim C44 \\sim C45 \\sim C46 \\sim C47 \\sim C48: within 2A with sigma of
0.04 and sigma for terminal atoms of 0.08 within 2A
O12 \\sim N1 \\sim C61 \\sim C62 \\sim C63: within 2A with sigma of 0.04 and
sigma for terminal atoms of 0.08 within 2A
C19 \\sim C20 \\sim C21 \\sim C22 \\sim C23 \\sim C24: within 2A with sigma of
0.04 and sigma for terminal atoms of 0.08 within 2A
Uanis(C42) \\sim Ueq: with sigma of 0.1 and sigma for terminal atoms of 0.2
Uanis(C18) \\sim Ueq: with sigma of 0.1 and sigma for terminal atoms of 0.2
Uanis(C30) \\sim Ueq: with sigma of 0.1 and sigma for terminal atoms of 0.2
Uanis(C43) \\sim Ueq, Uanis(C48) \\sim Ueq, Uanis(C47) \\sim Ueq, Uanis(C46)
\\sim Ueq, Uanis(C45) \\sim Ueq, Uanis(C44) \\sim Ueq, Uanis(C42) \\sim Ueq,
Uanis(C56) \\sim Ueq, Uanis(C57) \\sim Ueq, Uanis(C58) \\sim Ueq, Uanis(C59)
\\sim Ueq, Uanis(C60) \\sim Ueq, Uanis(C55) \\sim Ueq: with sigma of 0.1 and
sigma for terminal atoms of 0.2
5. Rigid body (RIGU) restrains
 C55, C56, C57, C58, C59, C60
 with sigma for 1-2 distances of 0.004 and sigma for 1-3 distances of 0.004
 C19, C20, C21, C22, C23, C24
 with sigma for 1-2 distances of 0.004 and sigma for 1-3 distances of 0.004
 C43, C44, C45, C46, C47, C48
 with sigma for 1-2 distances of 0.004 and sigma for 1-3 distances of 0.004
 C37, C38, C39, C40, C41
 with sigma for 1-2 distances of 0.004 and sigma for 1-3 distances of 0.004
 C42
 with sigma for 1-2 distances of 0.004 and sigma for 1-3 distances of 0.004
 C31, C32, C33, C34, C35, C36
 with sigma for 1-2 distances of 0.004 and sigma for 1-3 distances of 0.004
 C13, C14, C15, C16, C17
 with sigma for 1-2 distances of 0.004 and sigma for 1-3 distances of 0.004
 C13, C14, C15, C16, C17, C18, C19
 with sigma for 1-2 distances of 0.004 and sigma for 1-3 distances of 0.004
6. Others
 Sof(C49)=Sof(H49)=Sof(C50)=Sof(H50)=Sof(C51)=Sof(H51)=Sof(C52)=Sof(H52)=
 Sof(C53)=Sof(C54)=Sof(H54A)=Sof(H54B)=Sof(C55)=Sof(C56)=Sof(H56)=Sof(C57)=
 Sof(H57)=Sof(C58)=Sof(H58)=Sof(C59)=Sof(H59)=Sof(C60)=Sof(H60)=1-FVAR(1)
 Sof(C37)=Sof(C38)=Sof(H38)=Sof(C39)=Sof(H39)=Sof(C40)=Sof(H40)=Sof(C41)=
 Sof(H41)=Sof(C42)=Sof(H42A)=Sof(H42B)=Sof(C43)=Sof(C44)=Sof(H44)=Sof(C45)=
 Sof(H45)=Sof(C46)=Sof(H46)=Sof(C47)=Sof(H47)=Sof(C48)=Sof(H48)=FVAR(1)
 Fixed Sof: O11(0.25) O12(0.75) N1(0.75) C61(0.75) H61A(0.75) H61B(0.75)
 H61C(0.75) C62(0.75) H62(0.75) C63(0.75) H63A(0.75) H63B(0.75) H63C(0.75)
 O13(0.25) N2(0.25) C64(0.25) H64A(0.25) H64B(0.25) H64C(0.25) C65(0.25)
 H65A(0.25) H65B(0.25) H65C(0.25) C66(0.25) H66(0.25)
7.a Secondary CH2 refined with riding coordinates:
 C18(H18A,H18B), C30(H30A,H30B), C54(H54A,H54B), C42(H42A,H42B)
7.b Me refined with riding coordinates:
 C63(H63A,H63B,H63C), C64(H64A,H64B,H64C)
7.c Aromatic/amide H refined with riding coordinates:
 O2(H2), O3(H3), O4(H4), C3(H3A), C4(H4A), C7(H7), C8(H8), C11(H11), C12(H12),
 C13(H13), C14(H14), C15(H15), C16(H16), C24(H24), C20(H20), C21(H21), C22(H22),
  C23(H23), C25(H25), C26(H26), C27(H27), C28(H28), C32(H32), C33(H33),
 C34(H34), C35(H35), C36(H36), C49(H49), C50(H50), C51(H51), C52(H52), C56(H56),
  C57(H57), C58(H58), C59(H59), C60(H60), C38(H38), C39(H39), C40(H40),
 C41(H41), C44(H44), C45(H45), C46(H46), C47(H47), C48(H48), C62(H62), C66(H66)
7.d Fitted hexagon refined as free rotating group:
 C24(C19,C20,C21,C22,C23)
7.e Idealised Me refined as rotating group:
 C61(H61A,H61B,H61C), C65(H65A,H65B,H65C)
;
_smtbx_masks_special_details
;
A solvent mask was calculated and 645 electrons were 
found in a volume of 2281\%A^3^ in 1 void per unit cell. 
This is consistent with the presence of 
4[C3H7NO] per Asymmetric Unit 
which account for 640 electrons 
per unit cell.
;
_olex2_submission_special_instructions 'No special instructions were received'
_oxdiff_exptl_absorpt_empirical_details
;
Empirical correction (ABSPACK) includes:
- Absorption correction using spherical harmonics
- Frame scaling
;

loop_
_space_group_symop_operation_xyz
'x, y, z'
'-x+1/2, y, -z'
'x+1/2, y+1/2, z+1/2'
'-x+1, y+1/2, -z+1/2'
'-x, -y, -z'
'x-1/2, -y, z'
'-x+1/2, -y+1/2, -z+1/2'
'x, -y+1/2, z+1/2'

loop_
_atom_site_label
_atom_site_type_symbol
_atom_site_fract_x
_atom_site_fract_y
_atom_site_fract_z
_atom_site_U_iso_or_equiv
_atom_site_adp_type
_atom_site_occupancy
_atom_site_site_symmetry_order
_atom_site_calc_flag
_atom_site_refinement_flags_posn
_atom_site_refinement_flags_adp
_atom_site_refinement_flags_occupancy
_atom_site_disorder_assembly
_atom_site_disorder_group
Zr1 Zr 0.19952(2) 0.44348(3) 0.14077(2) 0.04780(15) Uani 1 1 d . . . . .
Zr2 Zr 0.27424(2) 0.25330(3) 0.16279(2) 0.04422(14) Uani 1 1 d D . . . .
Zr3 Zr 0.13269(2) 0.24711(3) 0.11792(2) 0.05154(15) Uani 1 1 d D . . . .
O1 O 0.20909(15) 0.3158(2) 0.11968(9) 0.0419(7) Uani 1 1 d . . . . .
O2 O 0.25725(17) 0.3760(2) 0.18939(10) 0.0474(8) Uani 1 1 d . . . . .
H2 H 0.272056 0.396123 0.216746 0.057 Uiso 1 1 calc R U . . .
O3 O 0.19528(17) 0.1953(3) 0.16895(10) 0.0521(9) Uani 1 1 d . . . . .
H3 H 0.189313 0.155511 0.189638 0.063 Uiso 1 1 calc R U . . .
O4 O 0.12687(17) 0.3698(3) 0.14844(11) 0.0548(9) Uani 1 1 d . . . . .
H4 H 0.098319 0.387652 0.162328 0.066 Uiso 1 1 calc R U . . .
O5 O 0.10914(16) 0.3253(3) 0.06045(10) 0.0505(8) Uani 1 1 d . . . . .
O6 O 0.15270(17) 0.4568(2) 0.07622(10) 0.0487(8) Uani 1 1 d . . . . .
O7 O 0.27469(16) 0.4603(2) 0.11301(10) 0.0448(8) Uani 1 1 d . . . . .
O8 O 0.32393(16) 0.3331(2) 0.12842(10) 0.0448(8) Uani 1 1 d . . . . .
O9 O 0.26736(18) 0.1629(2) 0.11007(10) 0.0499(8) Uani 1 1 d . . . . .
O10 O 0.17277(18) 0.1592(3) 0.08049(11) 0.0522(9) Uani 1 1 d . . . . .
C1 C 0.2249(3) 0.1529(3) 0.07978(15) 0.0482(12) Uani 1 1 d . . . . .
C2 C 0.2378(3) 0.1365(4) 0.03834(16) 0.0535(13) Uani 1 1 d . . . . .
C3 C 0.1943(4) 0.1339(7) 0.0039(2) 0.086(2) Uani 1 1 d . . . . .
H3A H 0.155400 0.133536 0.006103 0.104 Uiso 1 1 calc R U . . .
C4 C 0.2931(4) 0.1319(7) 0.0345(2) 0.089(3) Uani 1 1 d . . . . .
H4A H 0.323602 0.127330 0.058466 0.106 Uiso 1 1 calc R U . . .
C5 C 0.1331(2) 0.3944(4) 0.05138(15) 0.0462(11) Uani 1 1 d . . . . .
C6 C 0.1413(2) 0.4029(4) 0.00833(15) 0.0461(11) Uani 1 1 d . . . . .
C7 C 0.1707(3) 0.4750(4) -0.00273(18) 0.0591(15) Uani 1 1 d . . . . .
H7 H 0.181002 0.523888 0.015570 0.071 Uiso 1 1 calc R U . . .
C8 C 0.1255(3) 0.3337(5) -0.01873(19) 0.0705(19) Uani 1 1 d . . . . .
H8 H 0.104510 0.284880 -0.011596 0.085 Uiso 1 1 calc R U . . .
C9 C 0.3076(2) 0.3995(3) 0.10588(14) 0.0437(10) Uani 1 1 d . . . . .
C10 C 0.3293(2) 0.4050(3) 0.06708(14) 0.0432(10) Uani 1 1 d . . . . .
C11 C 0.3600(3) 0.3345(5) 0.05645(19) 0.0686(18) Uani 1 1 d . . . . .
H11 H 0.371161 0.286269 0.075034 0.082 Uiso 1 1 calc R U . . .
C12 C 0.3150(3) 0.4758(4) 0.04066(18) 0.0587(15) Uani 1 1 d . . . . .
H12 H 0.295308 0.525584 0.048302 0.070 Uiso 1 1 calc R U . . .
C13 C 0.2386(4) 0.5815(5) 0.1800(3) 0.0810(19) Uani 1 1 d . . . . .
H13 H 0.278934 0.582614 0.191769 0.097 Uiso 1 1 calc R U . . .
C14 C 0.1970(6) 0.5501(6) 0.1977(3) 0.104(3) Uani 1 1 d . . . . .
H14 H 0.203870 0.526497 0.224704 0.125 Uiso 1 1 calc R U . . .
C15 C 0.1456(6) 0.5567(7) 0.1725(5) 0.124(4) Uani 1 1 d . . . . .
H15 H 0.110095 0.538359 0.177983 0.149 Uiso 1 1 calc R U . . .
C16 C 0.1529(4) 0.5948(6) 0.1368(3) 0.101(3) Uani 1 1 d . . . . .
H16 H 0.123027 0.607174 0.113225 0.122 Uiso 1 1 calc R U . . .
C17 C 0.2100(4) 0.6119(4) 0.1408(2) 0.0721(17) Uani 1 1 d . . . . .
C18 C 0.2363(9) 0.6597(6) 0.1099(5) 0.186(8) Uani 1 1 d . U . . .
H18A H 0.213200 0.648795 0.081620 0.223 Uiso 1 1 calc R U . . .
H18B H 0.276065 0.638191 0.111797 0.223 Uiso 1 1 calc R U . . .
C24 C 0.2418(6) 0.7979(4) 0.1590(2) 0.192(6) Uani 1 1 d DG U . . .
H24 H 0.249070 0.760611 0.182612 0.230 Uiso 1 1 calc R U . . .
C19 C 0.2367(5) 0.7608(3) 0.1203(3) 0.138(5) Uani 1 1 d DG U . . .
C20 C 0.2260(5) 0.8153(4) 0.0858(2) 0.157(5) Uani 1 1 d DG U . . .
H20 H 0.222573 0.789979 0.059295 0.189 Uiso 1 1 calc R U . . .
C21 C 0.2204(6) 0.9069(4) 0.0899(2) 0.196(7) Uani 1 1 d DG U . . .
H21 H 0.213083 0.944150 0.066342 0.236 Uiso 1 1 calc R U . . .
C22 C 0.2254(6) 0.9440(3) 0.1287(3) 0.170(6) Uani 1 1 d DG U . . .
H22 H 0.221587 1.006553 0.131524 0.204 Uiso 1 1 calc R U . . .
C23 C 0.2361(5) 0.8895(4) 0.1632(2) 0.178(6) Uani 1 1 d DG U . . .
H23 H 0.239580 0.914785 0.189659 0.213 Uiso 1 1 calc R U . . .
C25 C 0.0288(5) 0.2054(11) 0.0855(4) 0.125(5) Uani 1 1 d D . . . .
H25 H 0.010867 0.234635 0.060597 0.150 Uiso 1 1 calc R U . . .
C26 C 0.0316(4) 0.2375(7) 0.1252(5) 0.115(4) Uani 1 1 d D . . . .
H26 H 0.015316 0.291373 0.132249 0.138 Uiso 1 1 calc R U . . .
C27 C 0.0629(4) 0.1754(7) 0.1523(2) 0.087(3) Uani 1 1 d D . . . .
H27 H 0.071811 0.178638 0.181407 0.105 Uiso 1 1 calc R U . . .
C28 C 0.0786(4) 0.1078(6) 0.1288(3) 0.095(3) Uani 1 1 d D . . . .
H28 H 0.101517 0.057183 0.138959 0.114 Uiso 1 1 calc R U . . .
C29 C 0.0554(6) 0.1272(11) 0.0888(3) 0.126(5) Uani 1 1 d D . . . .
C30 C 0.0617(10) 0.0668(15) 0.0534(6) 0.285(16) Uani 1 1 d . U . . .
H30A H 0.102654 0.065171 0.052179 0.342 Uiso 1 1 calc R U . . .
H30B H 0.039285 0.092418 0.027234 0.342 Uiso 1 1 calc R U . . .
C31 C 0.0400(7) -0.0330(12) 0.0578(7) 0.288(10) Uani 1 1 d D U . . .
C32 C 0.0700(8) -0.1041(13) 0.0488(7) 0.361(12) Uani 1 1 d D U . . .
H32 H 0.106204 -0.095458 0.042239 0.434 Uiso 1 1 calc R U . . .
C33 C 0.0482(8) -0.1874(13) 0.0492(8) 0.342(12) Uani 1 1 d D U . . .
H33 H 0.066979 -0.236794 0.040381 0.411 Uiso 1 1 calc R U . . .
C34 C -0.0006(8) -0.1996(11) 0.0624(8) 0.286(10) Uani 1 1 d D U . . .
H34 H -0.010429 -0.257034 0.070537 0.344 Uiso 1 1 calc R U . . .
C35 C -0.0346(7) -0.1299(10) 0.0636(7) 0.237(9) Uani 1 1 d D U . . .
H35 H -0.074017 -0.138364 0.063674 0.284 Uiso 1 1 calc R U . . .
C36 C -0.0121(7) -0.0466(10) 0.0649(8) 0.270(10) Uani 1 1 d D U . . .
H36 H -0.033719 0.002709 0.070909 0.324 Uiso 1 1 calc R U . . .
C49 C 0.3112(7) 0.1287(9) 0.2113(5) 0.045(3) Uani 0.478(8) 1 d D . P A 1
H49 H 0.287264 0.078919 0.212994 0.054 Uiso 0.478(8) 1 calc R U P A 1
C50 C 0.3148(7) 0.2081(10) 0.2348(3) 0.045(3) Uani 0.478(8) 1 d D . P A 1
H50 H 0.292997 0.222035 0.254296 0.053 Uiso 0.478(8) 1 calc R U P A 1
C51 C 0.3573(8) 0.2631(10) 0.2236(5) 0.049(3) Uani 0.478(8) 1 d D . P A 1
H51 H 0.369619 0.320006 0.234812 0.059 Uiso 0.478(8) 1 calc R U P A 1
C52 C 0.3786(7) 0.2169(13) 0.1920(5) 0.045(3) Uani 0.478(8) 1 d D . P A 1
H52 H 0.407031 0.237911 0.178734 0.054 Uiso 0.478(8) 1 calc R U P A 1
C53 C 0.3494(7) 0.1363(9) 0.1850(4) 0.040(3) Uani 0.478(8) 1 d D . P A 1
C54 C 0.3635(8) 0.0652(15) 0.1610(5) 0.091(6) Uani 0.478(8) 1 d . . P A 1
H54A H 0.379756 0.090665 0.138870 0.109 Uiso 0.478(8) 1 calc R U P A 1
H54B H 0.327724 0.033015 0.147773 0.109 Uiso 0.478(8) 1 calc R U P A 1
C55 C 0.4070(7) -0.0019(14) 0.1859(5) 0.133(8) Uani 0.478(8) 1 d D U P A 1
C56 C 0.4637(7) 0.0074(14) 0.1838(6) 0.154(8) Uani 0.478(8) 1 d D U P A 1
H56 H 0.474076 0.047805 0.164971 0.185 Uiso 0.478(8) 1 calc R U P A 1
C57 C 0.5050(8) -0.0434(17) 0.2100(7) 0.206(11) Uani 0.478(8) 1 d D U P A 1
H57 H 0.544427 -0.037311 0.209536 0.247 Uiso 0.478(8) 1 calc R U P A 1
C58 C 0.4892(9) -0.1028(18) 0.2367(8) 0.213(11) Uani 0.478(8) 1 d D U P A 1
H58 H 0.518113 -0.137029 0.254614 0.256 Uiso 0.478(8) 1 calc R U P A 1
C59 C 0.4320(10) -0.1138(17) 0.2381(6) 0.196(10) Uani 0.478(8) 1 d D U P A 1
H59 H 0.420965 -0.158144 0.255015 0.236 Uiso 0.478(8) 1 calc R U P A 1
C60 C 0.3918(8) -0.0582(15) 0.2142(6) 0.156(9) Uani 0.478(8) 1 d D U P A 1
H60 H 0.353272 -0.058654 0.217151 0.187 Uiso 0.478(8) 1 calc R U P A 1
C37 C 0.3720(8) 0.1608(14) 0.1829(5) 0.070(4) Uani 0.522(8) 1 d D U P A 2
C38 C 0.3303(8) 0.1106(10) 0.1958(6) 0.080(5) Uani 0.522(8) 1 d D U P A 2
H38 H 0.316027 0.053872 0.185505 0.096 Uiso 0.522(8) 1 calc R U P A 2
C39 C 0.3132(7) 0.1588(16) 0.2266(6) 0.083(5) Uani 0.522(8) 1 d D U P A 2
H39 H 0.284885 0.140703 0.240662 0.099 Uiso 0.522(8) 1 calc R U P A 2
C40 C 0.3451(10) 0.2386(14) 0.2335(5) 0.083(5) Uani 0.522(8) 1 d D U P A 2
H40 H 0.343094 0.282975 0.253305 0.100 Uiso 0.522(8) 1 calc R U P A 2
C41 C 0.3806(8) 0.2402(12) 0.2052(6) 0.065(4) Uani 0.522(8) 1 d D U P A 2
H41 H 0.405918 0.287107 0.202022 0.078 Uiso 0.522(8) 1 calc R U P A 2
C42 C 0.4014(11) 0.133(2) 0.1518(10) 0.153(11) Uani 0.522(8) 1 d . U P A 2
H42A H 0.380806 0.158353 0.125116 0.184 Uiso 0.522(8) 1 calc R U P A 2
H42B H 0.398486 0.066995 0.149257 0.184 Uiso 0.522(8) 1 calc R U P A 2
C43 C 0.4661(8) 0.1592(15) 0.1597(9) 0.169(9) Uani 0.522(8) 1 d D U P A 2
C44 C 0.4747(9) 0.2480(15) 0.1539(9) 0.209(12) Uani 0.522(8) 1 d D U P A 2
H44 H 0.443425 0.287561 0.144025 0.251 Uiso 0.522(8) 1 calc R U P A 2
C45 C 0.5300(9) 0.2768(13) 0.1629(10) 0.189(10) Uani 0.522(8) 1 d D U P A 2
H45 H 0.536810 0.337428 0.157252 0.227 Uiso 0.522(8) 1 calc R U P A 2
C46 C 0.5769(8) 0.2244(12) 0.1796(9) 0.182(10) Uani 0.522(8) 1 d D U P A 2
H46 H 0.614052 0.249699 0.189587 0.219 Uiso 0.522(8) 1 calc R U P A 2
C47 C 0.5682(9) 0.1345(12) 0.1815(11) 0.191(10) Uani 0.522(8) 1 d D U P A 2
H47 H 0.599659 0.094593 0.189739 0.229 Uiso 0.522(8) 1 calc R U P A 2
C48 C 0.5124(9) 0.1036(14) 0.1710(9) 0.175(9) Uani 0.522(8) 1 d D U P A 2
H48 H 0.505801 0.041131 0.171615 0.210 Uiso 0.522(8) 1 calc R U P A 2
Cl4 Cl 0.32165(8) 0.45260(10) 0.27200(4) 0.0689(5) Uani 1 1 d . . . . .
O11 O 0.250000 0.6639(11) 0.000000 0.110(6) Uani 0.5 2 d S T P . .
O12 O 0.4704(3) 0.0611(4) 0.33769(19) 0.0659(14) Uiso 0.75 1 d D U P B 1
N1 N 0.5482(5) 0.0577(8) 0.3148(3) 0.098(3) Uiso 0.75 1 d D U P B 1
C61 C 0.5880(8) 0.0815(12) 0.2903(6) 0.137(6) Uiso 0.75 1 d D U P B 1
H61A H 0.579068 0.141551 0.279110 0.206 Uiso 0.75 1 calc R U P B 1
H61B H 0.584575 0.038782 0.267710 0.206 Uiso 0.75 1 calc R U P B 1
H61C H 0.627379 0.080225 0.307452 0.206 Uiso 0.75 1 calc R U P B 1
C62 C 0.4965(5) 0.0853(9) 0.3124(4) 0.090(3) Uiso 0.75 1 d D U P B 1
H62 H 0.478646 0.124628 0.290910 0.108 Uiso 0.75 1 calc R U P B 1
C63 C 0.5732(10) 0.0051(16) 0.3491(7) 0.171(9) Uiso 0.75 1 d D U P B 1
H63A H 0.612270 -0.012006 0.347767 0.257 Uiso 0.75 1 calc R U P B 1
H63B H 0.574801 0.039358 0.374313 0.257 Uiso 0.75 1 calc R U P B 1
H63C H 0.549884 -0.048628 0.349301 0.257 Uiso 0.75 1 calc R U P B 1
O13 O 0.4385(10) 0.029(2) 0.2681(8) 0.108(8) Uiso 0.25 1 d D . P C 2
N2 N 0.5295(9) -0.0084(18) 0.2984(7) 0.080(7) Uiso 0.25 1 d D . P C 2
C64 C 0.5795(13) -0.024(3) 0.3310(10) 0.097(11) Uiso 0.25 1 d D . P C 2
H64A H 0.610661 -0.047960 0.319600 0.145 Uiso 0.25 1 calc R U P C 2
H64B H 0.591913 0.031634 0.345499 0.145 Uiso 0.25 1 calc R U P C 2
H64C H 0.570037 -0.067788 0.350321 0.145 Uiso 0.25 1 calc R U P C 2
C65 C 0.5387(15) -0.051(3) 0.2627(9) 0.097(10) Uiso 0.25 1 d D . P C 2
H65A H 0.571532 -0.091816 0.270402 0.145 Uiso 0.25 1 calc R U P C 2
H65B H 0.546685 -0.006066 0.243573 0.145 Uiso 0.25 1 calc R U P C 2
H65C H 0.504138 -0.084825 0.249466 0.145 Uiso 0.25 1 calc R U P C 2
C66 C 0.4793(8) 0.0226(16) 0.3005(7) 0.054(5) Uiso 0.25 1 d D . P C 2
H66 H 0.473071 0.040797 0.326252 0.065 Uiso 0.25 1 calc R U P C 2

loop_
_atom_site_aniso_label
_atom_site_aniso_U_11
_atom_site_aniso_U_22
_atom_site_aniso_U_33
_atom_site_aniso_U_23
_atom_site_aniso_U_13
_atom_site_aniso_U_12
Zr1 0.0675(3) 0.0468(3) 0.0340(2) -0.00866(16) 0.0216(2) -0.00279(19)
Zr2 0.0652(3) 0.0440(2) 0.0256(2) 0.00020(14) 0.01524(18) -0.00865(18)
Zr3 0.0633(3) 0.0617(3) 0.0332(2) -0.00230(18) 0.0183(2) -0.0161(2)
O1 0.0579(19) 0.0403(17) 0.0307(15) -0.0035(13) 0.0168(14) -0.0068(14)
O2 0.073(2) 0.0466(19) 0.0262(15) -0.0059(13) 0.0185(15) -0.0090(16)
O3 0.074(2) 0.053(2) 0.0338(17) 0.0040(15) 0.0207(16) -0.0190(18)
O4 0.064(2) 0.069(2) 0.0391(18) -0.0057(17) 0.0265(17) -0.0038(19)
O5 0.058(2) 0.061(2) 0.0345(17) -0.0001(16) 0.0161(15) -0.0035(17)
O6 0.069(2) 0.0455(19) 0.0344(17) -0.0047(14) 0.0187(16) 0.0071(16)
O7 0.067(2) 0.0337(16) 0.0379(17) -0.0025(13) 0.0202(15) -0.0054(15)
O8 0.060(2) 0.0457(18) 0.0317(15) 0.0014(14) 0.0166(14) -0.0073(15)
O9 0.076(2) 0.0416(18) 0.0318(16) 0.0004(14) 0.0127(16) -0.0029(17)
O10 0.074(2) 0.050(2) 0.0358(17) -0.0040(15) 0.0179(17) -0.0144(18)
C1 0.075(4) 0.038(2) 0.032(2) -0.0008(19) 0.014(2) -0.007(2)
C2 0.078(4) 0.047(3) 0.037(2) -0.003(2) 0.015(2) 0.000(3)
C3 0.077(4) 0.140(8) 0.042(3) 0.000(4) 0.015(3) -0.001(5)
C4 0.077(5) 0.145(8) 0.042(3) 0.000(4) 0.008(3) 0.007(5)
C5 0.053(3) 0.049(3) 0.038(2) -0.003(2) 0.014(2) 0.007(2)
C6 0.056(3) 0.049(3) 0.033(2) -0.001(2) 0.012(2) 0.008(2)
C7 0.093(4) 0.046(3) 0.043(3) -0.009(2) 0.026(3) -0.010(3)
C8 0.105(5) 0.065(4) 0.052(3) -0.014(3) 0.038(3) -0.034(4)
C9 0.056(3) 0.045(3) 0.031(2) 0.0005(19) 0.012(2) -0.010(2)
C10 0.055(3) 0.041(2) 0.035(2) 0.0005(19) 0.013(2) -0.004(2)
C11 0.097(5) 0.068(4) 0.049(3) 0.019(3) 0.033(3) 0.032(4)
C12 0.095(4) 0.041(3) 0.047(3) 0.007(2) 0.031(3) 0.006(3)
C13 0.098(5) 0.051(4) 0.082(4) -0.019(3) -0.001(4) 0.005(3)
C14 0.202(9) 0.062(4) 0.066(4) -0.016(4) 0.068(5) -0.002(6)
C15 0.130(7) 0.097(7) 0.177(9) -0.073(6) 0.096(6) -0.020(6)
C16 0.090(4) 0.089(6) 0.108(6) -0.058(5) -0.011(4) 0.033(4)
C17 0.118(5) 0.048(3) 0.059(3) -0.008(3) 0.038(3) 0.014(3)
C18 0.39(2) 0.044(4) 0.200(13) 0.026(6) 0.211(15) 0.035(8)
C24 0.370(19) 0.069(6) 0.168(9) -0.004(6) 0.125(13) 0.049(10)
C19 0.239(13) 0.062(4) 0.153(8) 0.017(5) 0.128(9) 0.025(6)
C20 0.259(15) 0.056(5) 0.161(9) 0.022(5) 0.057(10) -0.028(7)
C21 0.333(19) 0.064(5) 0.162(10) -0.005(6) -0.001(13) -0.023(9)
C22 0.286(17) 0.057(5) 0.165(10) 0.012(5) 0.052(12) -0.035(8)
C23 0.327(18) 0.058(5) 0.173(10) 0.010(6) 0.106(12) 0.022(9)
C25 0.103(8) 0.175(12) 0.086(7) 0.043(8) 0.001(6) -0.074(9)
C26 0.071(5) 0.100(7) 0.186(14) -0.009(8) 0.054(7) -0.022(5)
C27 0.091(5) 0.129(7) 0.048(3) -0.016(4) 0.029(4) -0.052(5)
C28 0.092(6) 0.085(6) 0.113(7) 0.003(5) 0.038(5) -0.035(5)
C29 0.134(9) 0.190(13) 0.061(5) -0.034(7) 0.039(6) -0.107(10)
C30 0.33(2) 0.37(3) 0.208(17) -0.211(19) 0.178(18) -0.29(2)
C31 0.188(13) 0.287(17) 0.43(2) -0.256(17) 0.167(15) -0.159(12)
C32 0.221(17) 0.31(2) 0.58(3) -0.27(2) 0.142(19) -0.117(14)
C33 0.179(15) 0.296(18) 0.57(3) -0.24(2) 0.125(19) -0.099(14)
C34 0.168(15) 0.254(16) 0.45(3) -0.205(18) 0.095(17) -0.056(12)
C35 0.144(12) 0.196(13) 0.39(2) -0.143(16) 0.107(14) -0.089(10)
C36 0.175(12) 0.238(14) 0.43(2) -0.138(17) 0.133(15) -0.145(11)
C49 0.066(8) 0.031(6) 0.040(8) 0.003(5) 0.020(6) -0.004(5)
C50 0.072(8) 0.041(7) 0.022(5) 0.002(5) 0.013(5) 0.004(6)
C51 0.069(9) 0.046(6) 0.030(7) -0.004(5) 0.005(6) -0.016(6)
C52 0.058(7) 0.051(9) 0.026(7) -0.005(5) 0.010(6) -0.015(6)
C53 0.058(9) 0.035(7) 0.028(5) -0.001(5) 0.015(5) -0.006(5)
C54 0.086(11) 0.139(17) 0.050(8) -0.011(9) 0.022(7) -0.004(11)
C55 0.102(10) 0.217(19) 0.068(9) -0.055(10) -0.007(8) 0.083(12)
C56 0.103(10) 0.23(2) 0.123(13) -0.105(12) 0.004(9) 0.074(12)
C57 0.148(15) 0.27(3) 0.18(2) -0.097(15) -0.004(13) 0.125(15)
C58 0.191(15) 0.28(3) 0.140(19) -0.065(15) -0.010(14) 0.177(17)
C59 0.209(17) 0.28(2) 0.087(12) -0.030(13) 0.013(12) 0.178(16)
C60 0.161(14) 0.23(2) 0.071(10) -0.030(11) 0.018(10) 0.123(13)
C37 0.082(11) 0.077(10) 0.050(7) 0.004(7) 0.013(7) 0.012(8)
C38 0.094(12) 0.068(9) 0.072(11) 0.016(7) 0.005(8) 0.006(7)
C39 0.079(9) 0.100(14) 0.074(13) 0.039(9) 0.028(9) 0.023(10)
C40 0.100(13) 0.103(13) 0.044(9) -0.002(9) 0.013(8) 0.015(10)
C41 0.071(8) 0.070(10) 0.049(11) 0.011(6) 0.002(8) 0.004(7)
C42 0.105(16) 0.19(3) 0.17(2) -0.05(2) 0.032(16) 0.003(17)
C43 0.152(14) 0.146(15) 0.24(2) 0.044(17) 0.104(17) -0.005(12)
C44 0.159(14) 0.151(16) 0.32(3) 0.05(2) 0.06(2) -0.033(13)
C45 0.128(13) 0.119(14) 0.34(3) 0.026(18) 0.091(18) 0.011(10)
C46 0.140(13) 0.097(11) 0.35(3) 0.088(15) 0.149(16) 0.016(10)
C47 0.152(14) 0.108(11) 0.34(3) 0.051(17) 0.117(18) 0.010(11)
C48 0.153(15) 0.153(16) 0.25(2) 0.023(18) 0.108(18) 0.000(10)
Cl4 0.1123(13) 0.0569(8) 0.0377(6) -0.0040(5) 0.0183(7) -0.0371(8)
O11 0.160(18) 0.057(9) 0.103(13) 0.000 0.008(12) 0.000

loop_
_atom_type_symbol
_atom_type_description
_atom_type_scat_dispersion_real
_atom_type_scat_dispersion_imag
_atom_type_scat_source
C C 0.0181 0.0091 'International Tables Vol C Tables 4.2.6.8 and 6.1.1.4'
H H 0.0000 0.0000 'International Tables Vol C Tables 4.2.6.8 and 6.1.1.4'
Cl Cl 0.3639 0.7018 'International Tables Vol C Tables 4.2.6.8 and 6.1.1.4'
N N 0.0311 0.0180 'International Tables Vol C Tables 4.2.6.8 and 6.1.1.4'
O O 0.0492 0.0322 'International Tables Vol C Tables 4.2.6.8 and 6.1.1.4'
Zr Zr -0.1862 2.2449 'International Tables Vol C Tables 4.2.6.8 and 6.1.1.4'

loop_
_exptl_crystal_face_index_h
_exptl_crystal_face_index_k
_exptl_crystal_face_index_l
_exptl_crystal_face_perp_dist
0 -2 -21 0.0565
0 2 21 0.0565
12 -6 0 0.0485
-12 6 0 0.0485
-10 -7 7 0.0123
10 8 -6 0.0333
0 -10 -2 0.0371
-5 9 4 0.0501
7 7 10 0.0349
-7 -7 -10 0.0349

loop_
_geom_angle_atom_site_label_1
_geom_angle_atom_site_label_2
_geom_angle_atom_site_label_3
_geom_angle
_geom_angle_site_symmetry_1
_geom_angle_site_symmetry_3
_geom_angle_publ_flag
Zr3 Zr1 Zr2 60.202(15) . . ?
O1 Zr1 Zr2 36.21(9) . . ?
O1 Zr1 Zr3 36.40(9) . . ?
O1 Zr1 O2 73.60(13) . . ?
O1 Zr1 O4 73.74(14) . . ?
O1 Zr1 O6 79.63(13) . . ?
O1 Zr1 O7 78.31(12) . . ?
O1 Zr1 C13 152.0(2) . . ?
O1 Zr1 C14 151.1(2) . . ?
O1 Zr1 C15 151.3(3) . . ?
O1 Zr1 C16 153.9(2) . . ?
O1 Zr1 C17 154.25(17) . . ?
O2 Zr1 Zr2 37.93(9) . . ?
O2 Zr1 Zr3 86.84(10) . . ?
O2 Zr1 O6 152.28(13) . . ?
O2 Zr1 O7 86.14(13) . . ?
O2 Zr1 C13 84.1(2) . . ?
O2 Zr1 C14 81.3(3) . . ?
O2 Zr1 C15 107.6(4) . . ?
O2 Zr1 C16 131.9(2) . . ?
O2 Zr1 C17 115.3(2) . . ?
O4 Zr1 Zr2 86.50(12) . . ?
O4 Zr1 Zr3 37.98(10) . . ?
O4 Zr1 O2 93.48(15) . . ?
O4 Zr1 O6 85.75(15) . . ?
O4 Zr1 O7 150.92(13) . . ?
O4 Zr1 C13 125.4(2) . . ?
O4 Zr1 C14 94.1(3) . . ?
O4 Zr1 C15 77.6(3) . . ?
O4 Zr1 C16 96.4(3) . . ?
O4 Zr1 C17 126.9(2) . . ?
O6 Zr1 Zr2 114.51(9) . . ?
O6 Zr1 Zr3 75.57(10) . . ?
O6 Zr1 O7 81.46(14) . . ?
O6 Zr1 C13 118.7(2) . . ?
O6 Zr1 C14 126.4(3) . . ?
O6 Zr1 C15 99.3(4) . . ?
O6 Zr1 C16 75.5(2) . . ?
O6 Zr1 C17 86.38(19) . . ?
O7 Zr1 Zr2 75.41(9) . . ?
O7 Zr1 Zr3 113.13(8) . . ?
O7 Zr1 C13 83.6(2) . . ?
O7 Zr1 C14 114.4(3) . . ?
O7 Zr1 C15 130.2(3) . . ?
O7 Zr1 C16 105.5(3) . . ?
O7 Zr1 C17 78.31(19) . . ?
C13 Zr1 Zr2 118.20(19) . . ?
C13 Zr1 Zr3 160.4(2) . . ?
C13 Zr1 C15 52.2(3) . . ?
C13 Zr1 C16 52.4(3) . . ?
C13 Zr1 C17 32.4(2) . . ?
C14 Zr1 Zr2 118.9(3) . . ?
C14 Zr1 Zr3 129.8(2) . . ?
C14 Zr1 C13 31.4(3) . . ?
C14 Zr1 C15 30.5(4) . . ?
C14 Zr1 C16 51.2(3) . . ?
C14 Zr1 C17 51.9(2) . . ?
C15 Zr1 Zr2 141.3(4) . . ?
C15 Zr1 Zr3 115.2(3) . . ?
C15 Zr1 C16 31.7(4) . . ?
C15 Zr1 C17 52.3(3) . . ?
C16 Zr1 Zr2 169.8(2) . . ?
C16 Zr1 Zr3 126.8(2) . . ?
C16 Zr1 C17 31.3(3) . . ?
C17 Zr1 Zr2 143.0(2) . . ?
C17 Zr1 Zr3 156.4(2) . . ?
O1 Zr2 O2 73.47(13) . . ?
O1 Zr2 O3 73.55(14) . . ?
O1 Zr2 O8 78.38(13) . . ?
O1 Zr2 O9 79.53(13) . . ?
O1 Zr2 C49 151.7(4) . . ?
O1 Zr2 C50 149.1(4) . . ?
O1 Zr2 C51 149.6(4) . . ?
O1 Zr2 C52 151.6(3) . . ?
O1 Zr2 C53 153.1(3) . . ?
O1 Zr2 C39 153.8(4) . . ?
O1 Zr2 C40 154.0(4) . . ?
O2 Zr2 O3 92.96(15) . . ?
O2 Zr2 O8 85.89(13) . . ?
O2 Zr2 O9 152.14(14) . . ?
O2 Zr2 C49 116.6(4) . . ?
O2 Zr2 C50 84.1(3) . . ?
O2 Zr2 C51 78.5(4) . . ?
O2 Zr2 C52 107.1(4) . . ?
O2 Zr2 C53 132.8(3) . . ?
O2 Zr2 C39 101.4(6) . . ?
O2 Zr2 C40 80.7(4) . . ?
O3 Zr2 O8 151.00(14) . . ?
O3 Zr2 O9 85.77(14) . . ?
O3 Zr2 C49 79.4(4) . . ?
O3 Zr2 C50 86.9(4) . . ?
O3 Zr2 C51 119.8(4) . . ?
O3 Zr2 C52 133.8(4) . . ?
O3 Zr2 C53 105.9(4) . . ?
O3 Zr2 C39 81.3(4) . . ?
O3 Zr2 C40 106.3(6) . . ?
O8 Zr2 O9 82.07(13) . . ?
O8 Zr2 C49 126.7(4) . . ?
O8 Zr2 C50 121.7(4) . . ?
O8 Zr2 C51 88.4(4) . . ?
O8 Zr2 C52 73.3(4) . . ?
O8 Zr2 C53 95.8(4) . . ?
O8 Zr2 C39 127.4(4) . . ?
O8 Zr2 C40 102.1(6) . . ?
O9 Zr2 C49 90.6(4) . . ?
O9 Zr2 C50 123.5(3) . . ?
O9 Zr2 C51 125.9(5) . . ?
O9 Zr2 C52 93.4(4) . . ?
O9 Zr2 C53 73.7(3) . . ?
O9 Zr2 C39 105.9(6) . . ?
O9 Zr2 C40 126.4(4) . . ?
C49 Zr2 C52 54.4(5) . . ?
C50 Zr2 C49 33.2(4) . . ?
C50 Zr2 C51 33.4(5) . . ?
C50 Zr2 C52 55.7(5) . . ?
C50 Zr2 C53 55.1(4) . . ?
C51 Zr2 C49 54.6(5) . . ?
C51 Zr2 C52 33.7(5) . . ?
C51 Zr2 C53 54.5(5) . . ?
C53 Zr2 C49 32.9(5) . . ?
C53 Zr2 C52 32.2(5) . . ?
C39 Zr2 C40 31.9(3) . . ?
Zr1 Zr3 Zr2 59.930(13) . . ?
O1 Zr3 Zr1 36.16(9) . . ?
O1 Zr3 Zr2 36.10(9) . . ?
O1 Zr3 O3 73.39(13) . . ?
O1 Zr3 O4 73.45(14) . . ?
O1 Zr3 O5 78.69(13) . . ?
O1 Zr3 O10 79.35(13) . . ?
O1 Zr3 C25 153.4(3) . . ?
O1 Zr3 C26 152.8(3) . . ?
O1 Zr3 C27 151.66(19) . . ?
O1 Zr3 C28 151.4(3) . . ?
O1 Zr3 C29 153.2(3) . . ?
O3 Zr3 Zr1 86.06(10) . . ?
O3 Zr3 Zr2 37.96(9) . . ?
O3 Zr3 O5 151.28(14) . . ?
O3 Zr3 O10 85.48(15) . . ?
O3 Zr3 C25 133.0(3) . . ?
O3 Zr3 C26 114.4(4) . . ?
O3 Zr3 C27 83.8(2) . . ?
O3 Zr3 C28 82.4(3) . . ?
O3 Zr3 C29 110.5(4) . . ?
O4 Zr3 Zr1 37.92(10) . . ?
O4 Zr3 Zr2 86.23(11) . . ?
O4 Zr3 O3 92.46(15) . . ?
O4 Zr3 O5 85.87(15) . . ?
O4 Zr3 O10 152.12(14) . . ?
O4 Zr3 C25 104.5(5) . . ?
O4 Zr3 C26 80.1(3) . . ?
O4 Zr3 C27 91.4(2) . . ?
O4 Zr3 C28 123.5(3) . . ?
O4 Zr3 C29 131.2(4) . . ?
O5 Zr3 Zr1 75.09(10) . . ?
O5 Zr3 Zr2 113.40(10) . . ?
O5 Zr3 C25 74.7(3) . . ?
O5 Zr3 C26 93.6(4) . . ?
O5 Zr3 C27 124.9(3) . . ?
O5 Zr3 C28 122.0(3) . . ?
O5 Zr3 C29 91.6(3) . . ?
O10 Zr3 Zr1 114.26(10) . . ?
O10 Zr3 Zr2 75.11(11) . . ?
O10 Zr3 O5 82.88(14) . . ?
O10 Zr3 C25 97.0(4) . . ?
O10 Zr3 C26 126.0(3) . . ?
O10 Zr3 C27 115.9(3) . . ?
O10 Zr3 C28 83.8(3) . . ?
O10 Zr3 C29 74.7(3) . . ?
C25 Zr3 Zr1 132.7(4) . . ?
C25 Zr3 Zr2 167.3(4) . . ?
C25 Zr3 C29 29.9(4) . . ?
C26 Zr3 Zr1 116.7(3) . . ?
C26 Zr3 Zr2 148.7(4) . . ?
C26 Zr3 C25 32.3(4) . . ?
C26 Zr3 C28 52.9(4) . . ?
C26 Zr3 C29 51.4(4) . . ?
C27 Zr3 Zr1 127.6(2) . . ?
C27 Zr3 Zr2 121.3(2) . . ?
C27 Zr3 C25 52.9(3) . . ?
C27 Zr3 C26 32.4(4) . . ?
C27 Zr3 C28 32.2(3) . . ?
C27 Zr3 C29 51.6(3) . . ?
C28 Zr3 Zr1 157.7(2) . . ?
C28 Zr3 Zr2 116.9(2) . . ?
C28 Zr3 C25 51.5(4) . . ?
C28 Zr3 C29 30.7(3) . . ?
C29 Zr3 Zr1 162.3(4) . . ?
C29 Zr3 Zr2 137.6(4) . . ?
Zr1 O1 Zr2 107.71(14) . . ?
Zr1 O1 Zr3 107.43(15) . . ?
Zr2 O1 Zr3 107.70(14) . . ?
Zr1 O2 H2 127.9 . . ?
Zr2 O2 Zr1 104.13(14) . . ?
Zr2 O2 H2 127.9 . . ?
Zr2 O3 Zr3 104.02(14) . . ?
Zr2 O3 H3 128.0 . . ?
Zr3 O3 H3 128.0 . . ?
Zr1 O4 Zr3 104.10(15) . . ?
Zr1 O4 H4 127.9 . . ?
Zr3 O4 H4 127.9 . . ?
C5 O5 Zr3 127.7(3) . . ?
C5 O6 Zr1 127.1(3) . . ?
C9 O7 Zr1 126.7(3) . . ?
C9 O8 Zr2 128.3(3) . . ?
C1 O9 Zr2 127.7(4) . . ?
C1 O10 Zr3 128.8(3) . . ?
O9 C1 C2 117.2(5) . . ?
O10 C1 O9 126.1(5) . . ?
O10 C1 C2 116.7(5) . . ?
C3 C2 C1 120.2(6) . . ?
C3 C2 C4 119.0(6) . . ?
C4 C2 C1 120.6(6) . . ?
C2 C3 H3A 120.1 . . ?
C2 C3 C4 119.9(7) . 2 ?
C4 C3 H3A 120.1 2 . ?
C2 C4 C3 120.9(7) . 2 ?
C2 C4 H4A 119.6 . . ?
C3 C4 H4A 119.6 2 . ?
O5 C5 O6 124.8(5) . . ?
O5 C5 C6 118.1(5) . . ?
O6 C5 C6 117.1(5) . . ?
C7 C6 C5 120.7(5) . . ?
C8 C6 C5 119.4(5) . . ?
C8 C6 C7 119.4(5) . . ?
C6 C7 H7 120.0 . . ?
C6 C7 C12 120.0(5) . 2 ?
C12 C7 H7 120.0 2 . ?
C6 C8 H8 119.8 . . ?
C6 C8 C11 120.5(6) . 2 ?
C11 C8 H8 119.8 2 . ?
O7 C9 C10 118.6(4) . . ?
O8 C9 O7 125.3(4) . . ?
O8 C9 C10 116.1(5) . . ?
C11 C10 C9 119.4(5) . . ?
C12 C10 C9 120.9(5) . . ?
C12 C10 C11 119.5(5) . . ?
C8 C11 H11 119.9 2 . ?
C10 C11 C8 120.2(5) . 2 ?
C10 C11 H11 119.9 . . ?
C7 C12 H12 119.8 2 . ?
C10 C12 C7 120.4(5) . 2 ?
C10 C12 H12 119.8 . . ?
Zr1 C13 H13 116.6 . . ?
C14 C13 Zr1 73.9(5) . . ?
C14 C13 H13 127.0 . . ?
C14 C13 C17 105.9(9) . . ?
C17 C13 Zr1 74.9(4) . . ?
C17 C13 H13 127.0 . . ?
Zr1 C14 H14 117.3 . . ?
C13 C14 Zr1 74.7(4) . . ?
C13 C14 H14 124.4 . . ?
C15 C14 Zr1 75.3(5) . . ?
C15 C14 C13 111.3(9) . . ?
C15 C14 H14 124.4 . . ?
Zr1 C15 H15 117.2 . . ?
C14 C15 Zr1 74.2(5) . . ?
C14 C15 H15 126.3 . . ?
C14 C15 C16 107.3(9) . . ?
C16 C15 Zr1 74.3(5) . . ?
C16 C15 H15 126.3 . . ?
Zr1 C16 H16 117.1 . . ?
C15 C16 Zr1 74.0(6) . . ?
C15 C16 H16 125.5 . . ?
C17 C16 Zr1 75.2(4) . . ?
C17 C16 C15 108.9(9) . . ?
C17 C16 H16 125.5 . . ?
C13 C17 Zr1 72.7(4) . . ?
C13 C17 C18 127.2(11) . . ?
C16 C17 Zr1 73.5(5) . . ?
C16 C17 C13 106.5(8) . . ?
C16 C17 C18 126.2(11) . . ?
C18 C17 Zr1 121.9(5) . . ?
C17 C18 H18A 110.4 . . ?
C17 C18 H18B 110.4 . . ?
C17 C18 C19 106.8(7) . . ?
H18A C18 H18B 108.6 . . ?
C19 C18 H18A 110.4 . . ?
C19 C18 H18B 110.4 . . ?
C19 C24 H24 120.0 . . ?
C19 C24 C23 120.0 . . ?
C23 C24 H24 120.0 . . ?
C24 C19 C18 126.4(7) . . ?
C24 C19 C20 120.0 . . ?
C20 C19 C18 113.3(7) . . ?
C19 C20 H20 120.0 . . ?
C21 C20 C19 120.0 . . ?
C21 C20 H20 120.0 . . ?
C20 C21 H21 120.0 . . ?
C20 C21 C22 120.0 . . ?
C22 C21 H21 120.0 . . ?
C21 C22 H22 120.0 . . ?
C23 C22 C21 120.0 . . ?
C23 C22 H22 120.0 . . ?
C24 C23 H23 120.0 . . ?
C22 C23 C24 120.0 . . ?
C22 C23 H23 120.0 . . ?
Zr3 C25 H25 117.0 . . ?
C26 C25 Zr3 71.7(5) . . ?
C26 C25 H25 126.0 . . ?
C29 C25 Zr3 77.4(7) . . ?
C29 C25 H25 126.0 . . ?
C29 C25 C26 108.1(11) . . ?
Zr3 C26 H26 116.1 . . ?
C25 C26 Zr3 76.0(6) . . ?
C25 C26 H26 126.6 . . ?
C27 C26 Zr3 73.6(5) . . ?
C27 C26 C25 106.7(11) . . ?
C27 C26 H26 126.6 . . ?
Zr3 C27 H27 116.2 . . ?
C26 C27 Zr3 74.0(5) . . ?
C26 C27 H27 126.4 . . ?
C26 C27 C28 107.2(9) . . ?
C28 C27 Zr3 75.7(4) . . ?
C28 C27 H27 126.4 . . ?
Zr3 C28 H28 116.2 . . ?
C27 C28 Zr3 72.2(4) . . ?
C27 C28 H28 126.2 . . ?
C29 C28 Zr3 77.5(5) . . ?
C29 C28 C27 107.5(11) . . ?
C29 C28 H28 126.2 . . ?
C25 C29 Zr3 72.7(6) . . ?
C25 C29 C28 110.3(11) . . ?
C25 C29 C30 126.4(17) . . ?
C28 C29 Zr3 71.8(5) . . ?
C28 C29 C30 123.3(19) . . ?
C30 C29 Zr3 120.7(7) . . ?
C29 C30 H30A 109.0 . . ?
C29 C30 H30B 109.0 . . ?
C29 C30 C31 112.9(13) . . ?
H30A C30 H30B 107.8 . . ?
C31 C30 H30A 109.0 . . ?
C31 C30 H30B 109.0 . . ?
C32 C31 C30 120.9(14) . . ?
C36 C31 C30 119.6(15) . . ?
C36 C31 C32 118.8(12) . . ?
C31 C32 H32 120.1 . . ?
C33 C32 C31 119.8(13) . . ?
C33 C32 H32 120.1 . . ?
C32 C33 H33 120.2 . . ?
C34 C33 C32 119.5(13) . . ?
C34 C33 H33 120.2 . . ?
C33 C34 H34 120.5 . . ?
C35 C34 C33 118.9(14) . . ?
C35 C34 H34 120.5 . . ?
C34 C35 H35 120.5 . . ?
C34 C35 C36 118.9(12) . . ?
C36 C35 H35 120.5 . . ?
C31 C36 C35 120.9(12) . . ?
C31 C36 H36 119.5 . . ?
C35 C36 H36 119.5 . . ?
Zr2 C49 H49 120.0 . . ?
C50 C49 Zr2 72.5(7) . . ?
C50 C49 H49 125.8 . . ?
C53 C49 Zr2 73.4(8) . . ?
C53 C49 H49 125.8 . . ?
C53 C49 C50 108.3(12) . . ?
Zr2 C50 H50 117.3 . . ?
C49 C50 Zr2 74.4(8) . . ?
C49 C50 H50 126.5 . . ?
C49 C50 C51 107.1(14) . . ?
C51 C50 Zr2 74.0(8) . . ?
C51 C50 H50 126.5 . . ?
Zr2 C51 H51 119.3 . . ?
C50 C51 Zr2 72.6(8) . . ?
C50 C51 H51 126.0 . . ?
C50 C51 C52 108.0(13) . . ?
C52 C51 Zr2 74.0(9) . . ?
C52 C51 H51 126.0 . . ?
Zr2 C52 H52 119.9 . . ?
C51 C52 Zr2 72.3(9) . . ?
C51 C52 H52 126.6 . . ?
C53 C52 Zr2 73.2(9) . . ?
C53 C52 C51 106.9(12) . . ?
C53 C52 H52 126.6 . . ?
C49 C53 Zr2 73.7(8) . . ?
C49 C53 C54 124.5(16) . . ?
C52 C53 Zr2 74.6(10) . . ?
C52 C53 C49 109.7(11) . . ?
C52 C53 C54 124.8(17) . . ?
C54 C53 Zr2 127.4(10) . . ?
C53 C54 H54A 108.8 . . ?
C53 C54 H54B 108.8 . . ?
C53 C54 C55 113.7(13) . . ?
H54A C54 H54B 107.7 . . ?
C55 C54 H54A 108.8 . . ?
C55 C54 H54B 108.8 . . ?
C56 C55 C54 116.8(16) . . ?
C56 C55 C60 121.0(12) . . ?
C60 C55 C54 121.3(14) . . ?
C55 C56 H56 120.8 . . ?
C55 C56 C57 118.4(13) . . ?
C57 C56 H56 120.8 . . ?
C56 C57 H57 119.9 . . ?
C58 C57 C56 120.3(14) . . ?
C58 C57 H57 119.9 . . ?
C57 C58 H58 119.3 . . ?
C57 C58 C59 121.4(14) . . ?
C59 C58 H58 119.3 . . ?
C58 C59 H59 121.1 . . ?
C60 C59 C58 117.7(14) . . ?
C60 C59 H59 121.1 . . ?
C55 C60 H60 119.6 . . ?
C59 C60 C55 120.8(13) . . ?
C59 C60 H60 119.6 . . ?
C38 C37 Zr2 73.3(8) . . ?
C38 C37 C42 125(2) . . ?
C41 C37 Zr2 72.6(9) . . ?
C41 C37 C38 108.6(10) . . ?
C41 C37 C42 127(2) . . ?
C42 C37 Zr2 120.9(15) . . ?
Zr2 C38 H38 118.2 . . ?
C37 C38 Zr2 76.1(8) . . ?
C37 C38 H38 126.1 . . ?
C37 C38 C39 107.7(10) . . ?
C39 C38 Zr2 71.4(8) . . ?
C39 C38 H38 126.1 . . ?
Zr2 C39 H39 114.3 . . ?
C38 C39 Zr2 77.3(8) . . ?
C38 C39 H39 125.7 . . ?
C38 C39 C40 108.6(10) . . ?
C40 C39 Zr2 74.9(10) . . ?
C40 C39 H39 125.7 . . ?
Zr2 C40 H40 116.9 . . ?
C39 C40 Zr2 73.2(9) . . ?
C39 C40 H40 126.5 . . ?
C39 C40 C41 107.1(10) . . ?
C41 C40 Zr2 75.6(10) . . ?
C41 C40 H40 126.5 . . ?
Zr2 C41 H41 116.5 . . ?
C37 C41 Zr2 76.7(9) . . ?
C37 C41 C40 108.0(10) . . ?
C37 C41 H41 126.0 . . ?
C40 C41 Zr2 72.8(10) . . ?
C40 C41 H41 126.0 . . ?
C37 C42 H42A 108.3 . . ?
C37 C42 H42B 108.3 . . ?
C37 C42 C43 116(2) . . ?
H42A C42 H42B 107.4 . . ?
C43 C42 H42A 108.3 . . ?
C43 C42 H42B 108.3 . . ?
C44 C43 C42 114(2) . . ?
C48 C43 C42 127(2) . . ?
C48 C43 C44 119.7(13) . . ?
C43 C44 H44 121.6 . . ?
C45 C44 C43 116.8(13) . . ?
C45 C44 H44 121.6 . . ?
C44 C45 H45 117.8 . . ?
C44 C45 C46 124.5(14) . . ?
C46 C45 H45 117.7 . . ?
C45 C46 H46 121.2 . . ?
C47 C46 C45 117.6(14) . . ?
C47 C46 H46 121.2 . . ?
C46 C47 H47 121.0 . . ?
C46 C47 C48 118.0(14) . . ?
C48 C47 H47 121.0 . . ?
C43 C48 C47 122.5(14) . . ?
C43 C48 H48 118.8 . . ?
C47 C48 H48 118.8 . . ?
C62 N1 C61 129.6(13) . . ?
C62 N1 C63 116.6(14) . . ?
C63 N1 C61 113.3(14) . . ?
N1 C61 H61A 109.5 . . ?
N1 C61 H61B 109.5 . . ?
N1 C61 H61C 109.5 . . ?
H61A C61 H61B 109.5 . . ?
H61A C61 H61C 109.5 . . ?
H61B C61 H61C 109.5 . . ?
O12 C62 N1 120.0(12) . . ?
O12 C62 H62 120.0 . . ?
N1 C62 H62 120.0 . . ?
N1 C63 H63A 109.5 . . ?
N1 C63 H63B 109.5 . . ?
N1 C63 H63C 109.5 . . ?
H63A C63 H63B 109.5 . . ?
H63A C63 H63C 109.5 . . ?
H63B C63 H63C 109.5 . . ?
C65 N2 C64 108(2) . . ?
C66 N2 C64 129(2) . . ?
C66 N2 C65 122(2) . . ?
N2 C64 H64A 109.5 . . ?
N2 C64 H64B 109.5 . . ?
N2 C64 H64C 109.5 . . ?
H64A C64 H64B 109.5 . . ?
H64A C64 H64C 109.5 . . ?
H64B C64 H64C 109.5 . . ?
N2 C65 H65A 109.5 . . ?
N2 C65 H65B 109.5 . . ?
N2 C65 H65C 109.5 . . ?
H65A C65 H65B 109.5 . . ?
H65A C65 H65C 109.5 . . ?
H65B C65 H65C 109.5 . . ?
O13 C66 N2 120(2) . . ?
O13 C66 H66 119.8 . . ?
N2 C66 H66 119.8 . . ?

loop_
_geom_bond_atom_site_label_1
_geom_bond_atom_site_label_2
_geom_bond_distance
_geom_bond_site_symmetry_2
_geom_bond_publ_flag
Zr1 Zr2 3.3524(7) . ?
Zr1 Zr3 3.3504(6) . ?
Zr1 O1 2.072(3) . ?
Zr1 O2 2.125(4) . ?
Zr1 O4 2.123(4) . ?
Zr1 O6 2.196(4) . ?
Zr1 O7 2.223(4) . ?
Zr1 C13 2.511(7) . ?
Zr1 C14 2.500(7) . ?
Zr1 C15 2.513(8) . ?
Zr1 C16 2.517(8) . ?
Zr1 C17 2.538(7) . ?
Zr2 O1 2.079(4) . ?
Zr2 O2 2.125(3) . ?
Zr2 O3 2.131(4) . ?
Zr2 O8 2.194(3) . ?
Zr2 O9 2.201(3) . ?
Zr2 C49 2.497(14) . ?
Zr2 C50 2.473(12) . ?
Zr2 C51 2.490(15) . ?
Zr2 C52 2.513(19) . ?
Zr2 C53 2.495(14) . ?
Zr2 C39 2.552(16) . ?
Zr2 C40 2.57(2) . ?
Zr3 O1 2.084(3) . ?
Zr3 O3 2.134(4) . ?
Zr3 O4 2.126(4) . ?
Zr3 O5 2.210(4) . ?
Zr3 O10 2.189(4) . ?
Zr3 C25 2.542(10) . ?
Zr3 C26 2.487(9) . ?
Zr3 C27 2.483(7) . ?
Zr3 C28 2.527(8) . ?
Zr3 C29 2.597(9) . ?
O2 H2 0.9500 . ?
O3 H3 0.9500 . ?
O4 H4 0.9500 . ?
O5 C5 1.256(7) . ?
O6 C5 1.266(6) . ?
O7 C9 1.263(6) . ?
O8 C9 1.255(6) . ?
O9 C1 1.264(7) . ?
O10 C1 1.254(7) . ?
C1 C2 1.512(7) . ?
C2 C3 1.358(9) . ?
C2 C4 1.358(10) . ?
C3 H3A 0.9500 . ?
C3 C4 1.390(10) 2 ?
C4 H4A 0.9500 . ?
C5 C6 1.506(7) . ?
C6 C7 1.385(8) . ?
C6 C8 1.371(8) . ?
C7 H7 0.9500 . ?
C7 C12 1.391(8) 2 ?
C8 H8 0.9500 . ?
C8 C11 1.387(8) 2 ?
C9 C10 1.511(6) . ?
C10 C11 1.380(8) . ?
C10 C12 1.372(7) . ?
C11 H11 0.9500 . ?
C12 H12 0.9500 . ?
C13 H13 0.9500 . ?
C13 C14 1.356(13) . ?
C13 C17 1.407(11) . ?
C14 H14 0.9500 . ?
C14 C15 1.318(16) . ?
C15 H15 0.9500 . ?
C15 C16 1.371(17) . ?
C16 H16 0.9500 . ?
C16 C17 1.364(12) . ?
C17 C18 1.513(12) . ?
C18 H18A 0.9900 . ?
C18 H18B 0.9900 . ?
C18 C19 1.555(11) . ?
C24 H24 0.9500 . ?
C24 C19 1.3900 . ?
C24 C23 1.3900 . ?
C19 C20 1.3900 . ?
C20 H20 0.9500 . ?
C20 C21 1.3900 . ?
C21 H21 0.9500 . ?
C21 C22 1.3900 . ?
C22 H22 0.9500 . ?
C22 C23 1.3900 . ?
C23 H23 0.9500 . ?
C25 H25 0.9500 . ?
C25 C26 1.401(18) . ?
C25 C29 1.327(19) . ?
C26 H26 0.9500 . ?
C26 C27 1.388(15) . ?
C27 H27 0.9500 . ?
C27 C28 1.388(13) . ?
C28 H28 0.9500 . ?
C28 C29 1.357(15) . ?
C29 C30 1.527(18) . ?
C30 H30A 0.9900 . ?
C30 H30B 0.9900 . ?
C30 C31 1.60(2) . ?
C31 C32 1.358(11) . ?
C31 C36 1.338(11) . ?
C32 H32 0.9500 . ?
C32 C33 1.355(11) . ?
C33 H33 0.9500 . ?
C33 C34 1.351(11) . ?
C34 H34 0.9500 . ?
C34 C35 1.331(11) . ?
C35 H35 0.9500 . ?
C35 C36 1.356(11) . ?
C36 H36 0.9500 . ?
C49 H49 0.9500 . ?
C49 C50 1.418(17) . ?
C49 C53 1.413(19) . ?
C50 H50 0.9500 . ?
C50 C51 1.43(2) . ?
C51 H51 0.9500 . ?
C51 C52 1.45(2) . ?
C52 H52 0.9500 . ?
C52 C53 1.389(19) . ?
C53 C54 1.42(2) . ?
C54 H54A 0.9900 . ?
C54 H54B 0.9900 . ?
C54 C55 1.54(3) . ?
C55 C56 1.379(11) . ?
C55 C60 1.380(11) . ?
C56 H56 0.9500 . ?
C56 C57 1.385(12) . ?
C57 H57 0.9500 . ?
C57 C58 1.377(12) . ?
C58 H58 0.9500 . ?
C58 C59 1.388(12) . ?
C59 H59 0.9500 . ?
C59 C60 1.377(11) . ?
C60 H60 0.9500 . ?
C37 C38 1.397(11) . ?
C37 C41 1.396(11) . ?
C37 C42 1.45(3) . ?
C38 H38 0.9500 . ?
C38 C39 1.398(11) . ?
C39 H39 0.9500 . ?
C39 C40 1.408(12) . ?
C40 H40 0.9500 . ?
C40 C41 1.411(11) . ?
C41 H41 0.9500 . ?
C42 H42A 0.9900 . ?
C42 H42B 0.9900 . ?
C42 C43 1.56(3) . ?
C43 C44 1.368(12) . ?
C43 C48 1.366(12) . ?
C44 H44 0.9500 . ?
C44 C45 1.353(12) . ?
C45 H45 0.9500 . ?
C45 C46 1.376(12) . ?
C46 H46 0.9500 . ?
C46 C47 1.367(12) . ?
C47 H47 0.9500 . ?
C47 C48 1.376(12) . ?
C48 H48 0.9500 . ?
O12 C62 1.220(13) . ?
N1 C61 1.439(18) . ?
N1 C62 1.287(14) . ?
N1 C63 1.41(2) . ?
C61 H61A 0.9800 . ?
C61 H61B 0.9800 . ?
C61 H61C 0.9800 . ?
C62 H62 0.9500 . ?
C63 H63A 0.9800 . ?
C63 H63B 0.9800 . ?
C63 H63C 0.9800 . ?
O13 C66 1.28(2) . ?
N2 C64 1.44(2) . ?
N2 C65 1.42(3) . ?
N2 C66 1.303(19) . ?
C64 H64A 0.9800 . ?
C64 H64B 0.9800 . ?
C64 H64C 0.9800 . ?
C65 H65A 0.9800 . ?
C65 H65B 0.9800 . ?
C65 H65C 0.9800 . ?
C66 H66 0.9500 . ?

loop_
_geom_torsion_atom_site_label_1
_geom_torsion_atom_site_label_2
_geom_torsion_atom_site_label_3
_geom_torsion_atom_site_label_4
_geom_torsion
_geom_torsion_site_symmetry_1
_geom_torsion_site_symmetry_2
_geom_torsion_site_symmetry_3
_geom_torsion_site_symmetry_4
_geom_torsion_publ_flag
Zr1 O6 C5 O5 40.0(7) . . . . ?
Zr1 O6 C5 C6 -137.6(4) . . . . ?
Zr1 O7 C9 O8 -37.3(7) . . . . ?
Zr1 O7 C9 C10 142.0(4) . . . . ?
Zr1 C13 C14 C15 -67.1(7) . . . . ?
Zr1 C13 C17 C16 66.3(5) . . . . ?
Zr1 C13 C17 C18 -117.3(7) . . . . ?
Zr1 C14 C15 C16 -67.5(6) . . . . ?
Zr1 C15 C16 C17 -67.8(5) . . . . ?
Zr1 C16 C17 C13 -65.8(5) . . . . ?
Zr1 C16 C17 C18 117.7(7) . . . . ?
Zr1 C17 C18 C19 -178.6(8) . . . . ?
Zr2 O8 C9 O7 38.5(7) . . . . ?
Zr2 O8 C9 C10 -140.8(4) . . . . ?
Zr2 O9 C1 O10 -33.2(7) . . . . ?
Zr2 O9 C1 C2 143.3(4) . . . . ?
Zr2 C49 C50 C51 -67.3(10) . . . . ?
Zr2 C49 C53 C52 66.5(11) . . . . ?
Zr2 C49 C53 C54 -124.5(15) . . . . ?
Zr2 C50 C51 C52 -66.1(11) . . . . ?
Zr2 C51 C52 C53 -65.5(11) . . . . ?
Zr2 C52 C53 C49 -65.9(11) . . . . ?
Zr2 C52 C53 C54 125.1(15) . . . . ?
Zr2 C53 C54 C55 -172.8(12) . . . . ?
Zr2 C37 C38 C39 -65.0(10) . . . . ?
Zr2 C37 C41 C40 66.7(13) . . . . ?
Zr2 C37 C42 C43 127(2) . . . . ?
Zr2 C38 C39 C40 -69.1(12) . . . . ?
Zr2 C39 C40 C41 -68.6(13) . . . . ?
Zr2 C40 C41 C37 -69.3(12) . . . . ?
Zr3 O5 C5 O6 -38.6(7) . . . . ?
Zr3 O5 C5 C6 139.0(4) . . . . ?
Zr3 O10 C1 O9 33.8(7) . . . . ?
Zr3 O10 C1 C2 -142.7(4) . . . . ?
Zr3 C25 C26 C27 -67.7(6) . . . . ?
Zr3 C25 C29 C28 62.4(7) . . . . ?
Zr3 C25 C29 C30 -115.8(10) . . . . ?
Zr3 C26 C27 C28 -69.0(5) . . . . ?
Zr3 C27 C28 C29 -70.2(6) . . . . ?
Zr3 C28 C29 C25 -62.9(8) . . . . ?
Zr3 C28 C29 C30 115.3(10) . . . . ?
Zr3 C29 C30 C31 142.7(13) . . . . ?
O5 C5 C6 C7 -176.0(5) . . . . ?
O5 C5 C6 C8 -3.5(8) . . . . ?
O6 C5 C6 C7 1.8(8) . . . . ?
O6 C5 C6 C8 174.3(6) . . . . ?
O7 C9 C10 C11 -172.8(6) . . . . ?
O7 C9 C10 C12 1.9(8) . . . . ?
O8 C9 C10 C11 6.6(8) . . . . ?
O8 C9 C10 C12 -178.7(5) . . . . ?
O9 C1 C2 C3 -173.5(7) . . . . ?
O9 C1 C2 C4 0.8(9) . . . . ?
O10 C1 C2 C3 3.4(9) . . . . ?
O10 C1 C2 C4 177.6(7) . . . . ?
C1 C2 C3 C4 170.6(8) . . . 2 ?
C1 C2 C4 C3 -167.7(8) . . . 2 ?
C3 C2 C4 C3 6.6(12) . . . 2 ?
C4 C2 C3 C4 -3.7(11) . . . 2 ?
C5 C6 C7 C12 171.0(6) . . . 2 ?
C5 C6 C8 C11 -170.8(7) . . . 2 ?
C7 C6 C8 C11 1.7(11) . . . 2 ?
C8 C6 C7 C12 -1.5(10) . . . 2 ?
C9 C10 C11 C8 172.5(7) . . . 2 ?
C9 C10 C12 C7 -172.2(6) . . . 2 ?
C11 C10 C12 C7 2.5(10) . . . 2 ?
C12 C10 C11 C8 -2.3(11) . . . 2 ?
C13 C14 C15 Zr1 66.8(6) . . . . ?
C13 C14 C15 C16 -0.8(10) . . . . ?
C13 C17 C18 C19 -86.7(13) . . . . ?
C14 C13 C17 Zr1 -67.9(5) . . . . ?
C14 C13 C17 C16 -1.6(8) . . . . ?
C14 C13 C17 C18 174.9(7) . . . . ?
C14 C15 C16 Zr1 67.5(7) . . . . ?
C14 C15 C16 C17 -0.3(10) . . . . ?
C15 C16 C17 Zr1 67.0(6) . . . . ?
C15 C16 C17 C13 1.2(8) . . . . ?
C15 C16 C17 C18 -175.3(8) . . . . ?
C16 C17 C18 C19 89.1(14) . . . . ?
C17 C13 C14 Zr1 68.6(5) . . . . ?
C17 C13 C14 C15 1.5(9) . . . . ?
C17 C18 C19 C24 30.6(18) . . . . ?
C17 C18 C19 C20 -143.8(10) . . . . ?
C18 C19 C20 C21 174.8(11) . . . . ?
C24 C19 C20 C21 0.0 . . . . ?
C19 C24 C23 C22 0.0 . . . . ?
C19 C20 C21 C22 0.0 . . . . ?
C20 C21 C22 C23 0.0 . . . . ?
C21 C22 C23 C24 0.0 . . . . ?
C23 C24 C19 C18 -174.1(13) . . . . ?
C23 C24 C19 C20 0.0 . . . . ?
C25 C26 C27 Zr3 69.4(6) . . . . ?
C25 C26 C27 C28 0.4(9) . . . . ?
C25 C29 C30 C31 -126.8(18) . . . . ?
C26 C25 C29 Zr3 -65.7(7) . . . . ?
C26 C25 C29 C28 -3.3(12) . . . . ?
C26 C25 C29 C30 178.5(9) . . . . ?
C26 C27 C28 Zr3 67.8(6) . . . . ?
C26 C27 C28 C29 -2.4(9) . . . . ?
C27 C28 C29 Zr3 66.5(5) . . . . ?
C27 C28 C29 C25 3.6(11) . . . . ?
C27 C28 C29 C30 -178.1(9) . . . . ?
C28 C29 C30 C31 55(2) . . . . ?
C29 C25 C26 Zr3 69.5(8) . . . . ?
C29 C25 C26 C27 1.7(11) . . . . ?
C29 C30 C31 C32 -138.4(19) . . . . ?
C29 C30 C31 C36 51(3) . . . . ?
C30 C31 C32 C33 -174(2) . . . . ?
C30 C31 C36 C35 172(2) . . . . ?
C31 C32 C33 C34 -6(2) . . . . ?
C32 C31 C36 C35 1(3) . . . . ?
C32 C33 C34 C35 19(3) . . . . ?
C33 C34 C35 C36 -21(4) . . . . ?
C34 C35 C36 C31 12(4) . . . . ?
C36 C31 C32 C33 -3(2) . . . . ?
C49 C50 C51 Zr2 67.6(10) . . . . ?
C49 C50 C51 C52 1.5(17) . . . . ?
C49 C53 C54 C55 -77(2) . . . . ?
C50 C49 C53 Zr2 -64.6(11) . . . . ?
C50 C49 C53 C52 2.0(18) . . . . ?
C50 C49 C53 C54 171.0(15) . . . . ?
C50 C51 C52 Zr2 65.2(11) . . . . ?
C50 C51 C52 C53 -0.3(18) . . . . ?
C51 C52 C53 Zr2 64.9(12) . . . . ?
C51 C52 C53 C49 -1.0(18) . . . . ?
C51 C52 C53 C54 -170.0(15) . . . . ?
C52 C53 C54 C55 90(2) . . . . ?
C53 C49 C50 Zr2 65.2(11) . . . . ?
C53 C49 C50 C51 -2.1(17) . . . . ?
C53 C54 C55 C56 -99.7(17) . . . . ?
C53 C54 C55 C60 69(2) . . . . ?
C54 C55 C56 C57 171.3(16) . . . . ?
C54 C55 C60 C59 -176(2) . . . . ?
C55 C56 C57 C58 1(2) . . . . ?
C56 C55 C60 C59 -7(3) . . . . ?
C56 C57 C58 C59 0(3) . . . . ?
C57 C58 C59 C60 -5(4) . . . . ?
C58 C59 C60 C55 8(3) . . . . ?
C60 C55 C56 C57 2.2(16) . . . . ?
C37 C38 C39 Zr2 68.1(10) . . . . ?
C37 C38 C39 C40 -1.0(15) . . . . ?
C37 C42 C43 C44 -73(3) . . . . ?
C37 C42 C43 C48 107(3) . . . . ?
C38 C37 C41 Zr2 -64.9(10) . . . . ?
C38 C37 C41 C40 1.8(19) . . . . ?
C38 C37 C42 C43 -143(2) . . . . ?
C38 C39 C40 Zr2 70.7(11) . . . . ?
C38 C39 C40 C41 2.1(19) . . . . ?
C39 C40 C41 Zr2 67.0(13) . . . . ?
C39 C40 C41 C37 -2(2) . . . . ?
C41 C37 C38 Zr2 64.5(11) . . . . ?
C41 C37 C38 C39 -0.5(15) . . . . ?
C41 C37 C42 C43 36(4) . . . . ?
C42 C37 C38 Zr2 -116(2) . . . . ?
C42 C37 C38 C39 179(2) . . . . ?
C42 C37 C41 Zr2 116(2) . . . . ?
C42 C37 C41 C40 -177(2) . . . . ?
C42 C43 C44 C45 176(3) . . . . ?
C42 C43 C48 C47 -173(3) . . . . ?
C43 C44 C45 C46 -4(2) . . . . ?
C44 C43 C48 C47 8(4) . . . . ?
C44 C45 C46 C47 11(4) . . . . ?
C45 C46 C47 C48 -7(4) . . . . ?
C46 C47 C48 C43 -1(5) . . . . ?
C48 C43 C44 C45 -5(2) . . . . ?
C61 N1 C62 O12 -175.7(14) . . . . ?
C63 N1 C62 O12 -5(2) . . . . ?
C64 N2 C66 O13 -177(3) . . . . ?
C65 N2 C66 O13 -11(5) . . . . ?

loop_
_smtbx_masks_void_nr
_smtbx_masks_void_average_x
_smtbx_masks_void_average_y
_smtbx_masks_void_average_z
_smtbx_masks_void_volume
_smtbx_masks_void_count_electrons
_smtbx_masks_void_content
1 -0.197 -0.300 0.818 2280.6 644.7 '16 DMF'
